data_2215096
loop_
_publ_author_name
'Ming-Sheng Wang'
'Guo-Wei Zhou'
'Guo-Cong Guo'
'Jin-Shun Huang'

_publ_section_title
;Poly[[hexaaquabis(\m~3~-<i>trans</i>-propene-1,2,3-tricarboxylato)trimanganese(II)]
 0.2-hydrate]
;
_journal_coeditor_code GG2031
_journal_issue 9
_journal_name_full 'Acta Crystallographica Section E'
_journal_page_first m2400
_journal_page_last m2400
_journal_paper_doi 10.1107/S1600536807040172
_journal_volume 63
_journal_year 2007
_chemical_formula_iupac '[Mn3 (C6 H3 O6)2 (H2 O)6], 0.2H2 O'
_chemical_formula_moiety 'C12 H18 Mn3 O18, 0.2(H2 O)'
_chemical_formula_sum 'C12 H18.4 Mn3 O18.2'
_chemical_formula_weight 618.69
_chemical_name_systematic
;
Poly[[hexaaquabis(\m~3~-trans-propene-1,2,3-tricarboxylato)trimanganese(II)]
0.2-hydrate]
;
_space_group_IT_number 15
_symmetry_cell_setting monoclinic
_symmetry_space_group_name_Hall '-C 2yc'
_symmetry_space_group_name_H-M 'C 1 2/c 1'
_atom_sites_solution_hydrogens geom
_atom_sites_solution_primary direct
_atom_sites_solution_secondary difmap
_cell_angle_alpha 90.00
_cell_angle_beta 116.367(14)
_cell_angle_gamma 90.00
_cell_formula_units_Z 4
_cell_length_a 17.092(7)
_cell_length_b 9.602(2)
_cell_length_c 13.897(5)
_cell_measurement_reflns_used 3076
_cell_measurement_temperature 293(2)
_cell_measurement_theta_max 27.4835
_cell_measurement_theta_min 3.1680
_cell_volume 2043.5(12)
_computing_cell_refinement 'CrystalClear (Rigaku, 2002)'
_computing_data_collection 'CrystalClear (Rigaku, 2002)'
_computing_data_reduction 'CrystalClear (Rigaku, 2002)'
_computing_molecular_graphics 'SHELXTL (Siemens, 1994)'
_computing_publication_material 'SHELXTL (Siemens, 1994)'
_computing_structure_refinement 'SHELXTL (Siemens, 1994)'
_computing_structure_solution 'SHELXTL (Siemens, 1994)'
_diffrn_ambient_temperature 293(2)
_diffrn_measured_fraction_theta_full 0.997
_diffrn_measured_fraction_theta_max 0.997
_diffrn_measurement_device_type 'Rigaku Mercury CCD'
_diffrn_measurement_method \w
_diffrn_radiation_monochromator graphite
_diffrn_radiation_source 'rotating-anode generator'
_diffrn_radiation_type MoK\a
_diffrn_radiation_wavelength 0.71073
_diffrn_reflns_av_R_equivalents 0.0356
_diffrn_reflns_av_sigmaI/netI 0.0557
_diffrn_reflns_limit_h_max 20
_diffrn_reflns_limit_h_min -15
_diffrn_reflns_limit_k_max 11
_diffrn_reflns_limit_k_min -11
_diffrn_reflns_limit_l_max 16
_diffrn_reflns_limit_l_min -16
_diffrn_reflns_number 6731
_diffrn_reflns_theta_full 25.50
_diffrn_reflns_theta_max 25.50
_diffrn_reflns_theta_min 3.17
_exptl_absorpt_coefficient_mu 1.919
_exptl_absorpt_correction_T_max 1.0000
_exptl_absorpt_correction_T_min 0.8676
_exptl_absorpt_correction_type multi-scan
_exptl_absorpt_process_details '(SPHERE in CrystalClear; Rigaku, 2002)'
_exptl_crystal_colour 'pale yellow'
_exptl_crystal_density_diffrn 2.011
_exptl_crystal_density_method 'not measured'
_exptl_crystal_description prism
_exptl_crystal_F_000 1244
_exptl_crystal_size_max 0.4
_exptl_crystal_size_mid 0.26
_exptl_crystal_size_min 0.25
_refine_diff_density_max 0.381
_refine_diff_density_min -0.424
_refine_ls_extinction_method none
_refine_ls_goodness_of_fit_ref 1.245
_refine_ls_hydrogen_treatment mixed
_refine_ls_matrix_type full
_refine_ls_number_parameters 176
_refine_ls_number_reflns 1896
_refine_ls_number_restraints 8
_refine_ls_restrained_S_all 1.244
_refine_ls_R_factor_all 0.0666
_refine_ls_R_factor_gt 0.0525
_refine_ls_shift/su_max 0.000
_refine_ls_shift/su_mean 0.000
_refine_ls_structure_factor_coef Fsqd
_refine_ls_weighting_details 'w=1/[\s^2^(Fo^2^)+(0.008P)^2^+2.8742P] where P=(Fo^2^+2Fc^2^)/3'
_refine_ls_weighting_scheme calc
_refine_ls_wR_factor_gt 0.0719
_refine_ls_wR_factor_ref 0.0759
_reflns_number_gt 1698
_reflns_number_total 1896
_reflns_threshold_expression I>2\s(I)
_cod_data_source_file gg2031.cif
_cod_data_source_block I
_cod_depositor_comments
;
The following automatic conversions were performed:

'_chemical_melting_point' value 'not measured' was changed to '?' -
the value is undefined or not given.

Automatic conversion script
Id: cif_fix_values 1646 2011-03-28 12:23:43Z adriana 

The following automatic conversions were performed:

'_chemical_melting_point' value 'not measured' was changed to '?' -
the value is undefined or not given.

Automatic conversion script
Id: cif_fix_values 1715 2011-07-08 13:25:40Z adriana 
;
_cod_original_cell_volume 2043.4(12)
_cod_original_sg_symbol_H-M 'C 2/c'
_cod_original_formula_sum 'C12 H18.40 Mn3 O18.20'
_cod_database_code 2215096
_cod_database_fobs_code 2215096

loop_
_symmetry_equiv_pos_as_xyz
'x, y, z'
'-x, y, -z+1/2'
'x+1/2, y+1/2, z'
'-x+1/2, y+1/2, -z+1/2'
'-x, -y, -z'
'x, -y, z-1/2'
'-x+1/2, -y+1/2, -z'
'x+1/2, -y+1/2, z-1/2'

loop_
_atom_site_type_symbol
_atom_site_label
_atom_site_fract_x
_atom_site_fract_y
_atom_site_fract_z
_atom_site_U_iso_or_equiv
_atom_site_adp_type
_atom_site_calc_flag
_atom_site_refinement_flags
_atom_site_occupancy
Mn Mn1 0.5000 0.49519(8) 0.7500 0.0217(2) Uani d S 1
Mn Mn2 0.26523(4) 0.24539(6) 0.20029(4) 0.01995(18) Uani d . 1
O O1 0.50955(18) 0.3760(3) 0.6094(2) 0.0342(7) Uani d . 1
O O2 0.39711(18) 0.3454(3) 0.6427(2) 0.0308(7) Uani d . 1
O O3 0.2886(2) 0.0620(3) 0.2988(2) 0.0360(8) Uani d . 1
O O4 0.27903(17) -0.0846(2) 0.41617(19) 0.0258(7) Uani d . 1
O O5 0.53149(17) 0.3356(3) 0.3676(2) 0.0269(7) Uani d . 1
O O6 0.38878(16) 0.3483(3) 0.30525(19) 0.0246(7) Uani d . 1
O O1W 0.1846(2) 0.3148(3) 0.2723(3) 0.0501(9) Uani d D 1
H H1 0.173(3) 0.4081(16) 0.273(4) 0.075 Uiso d D 1
H H2 0.155(3) 0.264(4) 0.303(3) 0.075 Uiso d D 1
O O2W 0.16551(17) 0.1042(3) 0.0844(2) 0.0344(8) Uani d D 1
H H3 0.131(2) 0.058(4) 0.109(3) 0.052 Uiso d D 1
H H4 0.1220(17) 0.115(4) 0.0161(13) 0.052 Uiso d D 1
O O3W 0.34376(18) 0.1518(3) 0.1290(2) 0.0306(7) Uani d D 1
H H5 0.386(2) 0.213(3) 0.130(3) 0.046 Uiso d D 1
H H6 0.314(2) 0.120(4) 0.0594(14) 0.046 Uiso d D 1
C C1 0.3347(3) 0.1398(4) 0.4788(3) 0.0244(9) Uani d . 1
H H1A 0.3044 0.1593 0.5186 0.029 Uiso calc R 1
C C2 0.4077(3) 0.2074(4) 0.5017(3) 0.0235(9) Uani d . 1
C C3 0.4660(3) 0.1831(4) 0.4463(3) 0.0214(9) Uani d . 1
H H3A 0.5260 0.1745 0.5008 0.026 Uiso calc R 1
H H3B 0.4497 0.0955 0.4077 0.026 Uiso calc R 1
C C4 0.4613(3) 0.2976(4) 0.3683(3) 0.0181(9) Uani d . 1
C C5 0.2982(3) 0.0326(4) 0.3917(3) 0.0234(9) Uani d . 1
C C6 0.4398(3) 0.3152(4) 0.5901(3) 0.0221(9) Uani d . 1
O O4W 0.5000 -0.033(2) 0.2500 0.060(8) Uani d SPD 0.20
H H7 0.447(8) 0.01(2) 0.22(2) 0.090 Uiso d PD 0.20

loop_
_atom_site_aniso_label
_atom_site_aniso_U_11
_atom_site_aniso_U_22
_atom_site_aniso_U_33
_atom_site_aniso_U_12
_atom_site_aniso_U_13
_atom_site_aniso_U_23
Mn1 0.0305(5) 0.0170(4) 0.0140(4) 0.000 0.0068(4) 0.000
Mn2 0.0234(3) 0.0187(3) 0.0162(3) -0.0010(3) 0.0075(3) 0.0022(3)
O1 0.0338(18) 0.0360(18) 0.0361(17) -0.0123(15) 0.0184(15) -0.0127(14)
O2 0.0410(18) 0.0291(17) 0.0315(17) -0.0117(14) 0.0246(16) -0.0096(13)
O3 0.068(2) 0.0178(15) 0.0192(16) -0.0086(15) 0.0172(16) -0.0011(12)
O4 0.0398(18) 0.0149(14) 0.0187(15) -0.0076(13) 0.0095(14) 0.0001(12)
O5 0.0249(16) 0.0294(16) 0.0327(16) 0.0038(13) 0.0184(14) 0.0082(13)
O6 0.0226(16) 0.0228(15) 0.0184(14) 0.0004(12) 0.0002(13) 0.0020(12)
O1W 0.082(3) 0.0256(18) 0.077(2) -0.0053(19) 0.066(2) -0.0007(18)
O2W 0.0234(17) 0.050(2) 0.0237(16) -0.0148(15) 0.0053(14) -0.0003(15)
O3W 0.0298(18) 0.0356(18) 0.0264(16) -0.0067(14) 0.0123(15) -0.0121(14)
C1 0.035(3) 0.017(2) 0.021(2) -0.0002(19) 0.013(2) 0.0011(17)
C2 0.030(2) 0.017(2) 0.018(2) 0.0010(18) 0.0056(19) 0.0043(17)
C3 0.027(2) 0.018(2) 0.020(2) 0.0072(18) 0.0104(19) 0.0047(17)
C4 0.027(2) 0.013(2) 0.015(2) 0.0014(17) 0.0096(19) -0.0040(16)
C5 0.030(2) 0.019(2) 0.018(2) -0.0017(18) 0.0071(19) -0.0005(18)
C6 0.029(2) 0.016(2) 0.017(2) -0.0005(18) 0.005(2) 0.0014(17)
O4W 0.08(2) 0.023(13) 0.042(15) 0.000 -0.008(15) 0.000

loop_
_atom_type_symbol
_atom_type_description
_atom_type_scat_dispersion_real
_atom_type_scat_dispersion_imag
_atom_type_scat_source
C C 0.0033 0.0016 'International Tables Vol C Tables 4.2.6.8 and 6.1.1.4'
H H 0.0000 0.0000 'International Tables Vol C Tables 4.2.6.8 and 6.1.1.4'
O O 0.0106 0.0060 'International Tables Vol C Tables 4.2.6.8 and 6.1.1.4'
Mn Mn 0.3368 0.7283 'International Tables Vol C Tables 4.2.6.8 and 6.1.1.4'

loop_
_geom_angle_atom_site_label_1
_geom_angle_atom_site_label_2
_geom_angle_atom_site_label_3
_geom_angle_site_symmetry_1
_geom_angle_site_symmetry_3
_geom_angle
O5 Mn1 O5 6_566 5_666 84.49(14)
O5 Mn1 O2 6_566 . 145.92(10)
O5 Mn1 O2 5_666 . 96.82(10)
O5 Mn1 O2 6_566 2_656 96.82(10)
O5 Mn1 O2 5_666 2_656 145.91(10)
O2 Mn1 O2 . 2_656 100.48(15)
O5 Mn1 O1 6_566 . 154.37(10)
O5 Mn1 O1 5_666 . 79.91(10)
O2 Mn1 O1 . . 57.01(10)
O2 Mn1 O1 2_656 . 85.24(10)
O5 Mn1 O1 6_566 2_656 79.91(10)
O5 Mn1 O1 5_666 2_656 154.37(10)
O2 Mn1 O1 . 2_656 85.24(10)
O2 Mn1 O1 2_656 2_656 57.01(10)
O1 Mn1 O1 . 2_656 121.24(15)
O5 Mn1 C6 6_566 . 170.88(11)
O5 Mn1 C6 5_666 . 89.03(11)
O2 Mn1 C6 . . 28.86(10)
O2 Mn1 C6 2_656 . 92.15(11)
O1 Mn1 C6 . . 28.19(10)
O1 Mn1 C6 2_656 . 103.78(11)
O5 Mn1 C6 6_566 2_656 89.03(11)
O5 Mn1 C6 5_666 2_656 170.88(11)
O2 Mn1 C6 . 2_656 92.15(11)
O2 Mn1 C6 2_656 2_656 28.86(10)
O1 Mn1 C6 . 2_656 103.78(11)
O1 Mn1 C6 2_656 2_656 28.19(10)
C6 Mn1 C6 . 2_656 98.09(16)
O1W Mn2 O3 . . 86.19(12)
O1W Mn2 O4 . 4 91.76(12)
O3 Mn2 O4 . 4 170.60(10)
O1W Mn2 O3W . . 173.89(11)
O3 Mn2 O3W . . 88.53(11)
O4 Mn2 O3W 4 . 92.97(11)
O1W Mn2 O6 . . 100.26(12)
O3 Mn2 O6 . . 95.35(10)
O4 Mn2 O6 4 . 94.04(10)
O3W Mn2 O6 . . 83.28(10)
O1W Mn2 O2W . . 94.79(13)
O3 Mn2 O2W . . 80.06(11)
O4 Mn2 O2W 4 . 90.99(10)
O3W Mn2 O2W . . 81.25(11)
O6 Mn2 O2W . . 163.96(11)
C6 O1 Mn1 . . 89.6(2)
C6 O2 Mn1 . . 92.7(2)
C5 O3 Mn2 . . 137.5(2)
C5 O4 Mn2 . 4_545 120.9(2)
C4 O5 Mn1 . 5_666 107.5(2)
C4 O6 Mn2 . . 130.5(2)
Mn2 O1W H1 . . 120(3)
Mn2 O1W H2 . . 130(3)
H1 O1W H2 . . 110(4)
Mn2 O2W H3 . . 117(2)
Mn2 O2W H4 . . 134(3)
H3 O2W H4 . . 95(3)
Mn2 O3W H5 . . 111(3)
Mn2 O3W H6 . . 116(3)
H5 O3W H6 . . 107(3)
C2 C1 C5 . . 123.1(4)
C2 C1 H1A . . 118.4
C5 C1 H1A . . 118.4
C1 C2 C6 . . 119.9(4)
C1 C2 C3 . . 124.4(4)
C6 C2 C3 . . 115.6(3)
C4 C3 C2 . . 114.1(3)
C4 C3 H3A . . 108.7
C2 C3 H3A . . 108.7
C4 C3 H3B . . 108.7
C2 C3 H3B . . 108.7
H3A C3 H3B . . 107.6
O6 C4 O5 . . 122.1(3)
O6 C4 C3 . . 120.1(3)
O5 C4 C3 . . 117.8(3)
O3 C5 O4 . . 123.1(3)
O3 C5 C1 . . 119.5(3)
O4 C5 C1 . . 117.4(3)
O1 C6 O2 . . 120.5(3)
O1 C6 C2 . . 117.6(4)
O2 C6 C2 . . 121.9(4)
O1 C6 Mn1 . . 62.2(2)
O2 C6 Mn1 . . 58.41(19)
C2 C6 Mn1 . . 177.6(3)

loop_
_geom_bond_atom_site_label_1
_geom_bond_atom_site_label_2
_geom_bond_site_symmetry_2
_geom_bond_distance
Mn1 O5 6_566 2.195(3)
Mn1 O5 5_666 2.195(3)
Mn1 O2 . 2.248(3)
Mn1 O2 2_656 2.248(3)
Mn1 O1 . 2.332(3)
Mn1 O1 2_656 2.332(3)
Mn1 C6 . 2.636(4)
Mn1 C6 2_656 2.636(4)
Mn2 O1W . 2.137(3)
Mn2 O3 . 2.156(3)
Mn2 O4 4 2.183(2)
Mn2 O3W . 2.184(3)
Mn2 O6 . 2.197(3)
Mn2 O2W . 2.213(3)
O1 C6 . 1.246(4)
O2 C6 . 1.274(4)
O3 C5 . 1.259(4)
O4 C5 . 1.260(4)
O4 Mn2 4_545 2.183(2)
O5 C4 . 1.259(4)
O5 Mn1 5_666 2.195(3)
O6 C4 . 1.255(4)
O1W H1 . 0.919(19)
O1W H2 . 0.95(5)
O2W H3 . 0.92(4)
O2W H4 . 0.915(19)
O3W H5 . 0.93(4)
O3W H6 . 0.920(10)
C1 C2 . 1.313(5)
C1 C5 . 1.498(5)
C1 H1A . 0.9300
C2 C6 . 1.511(5)
C2 C3 . 1.524(5)
C3 C4 . 1.521(5)
C3 H3A . 0.9700
C3 H3B . 0.9700
O4W H7 . 0.928(11)

loop_
_geom_hbond_atom_site_label_D
_geom_hbond_atom_site_label_H
_geom_hbond_atom_site_label_A
_geom_hbond_site_symmetry_A
_geom_hbond_distance_DH
_geom_hbond_distance_HA
_geom_hbond_distance_DA
_geom_hbond_angle_DHA
_geom_hbond_publ_flag
O1W H1 O3 4 0.919(19) 2.05(4) 2.687(4) 125(4) yes
O1W H2 O2 7_556 0.93(5) 1.75(5) 2.680(4) 176(5) yes
O2W H3 O1 8_455 0.92(4) 2.18(3) 2.843(4) 129(3) yes
O2W H4 O5 8_455 0.915(19) 2.011(11) 2.921(4) 173(4) yes
O3W H6 O4 6 0.920(10) 1.838(15) 2.735(4) 163(4) yes
O3W H5 O5 2_655 0.93(4) 1.83(3) 2.751(4) 179(4) yes
O4W H7 O3W . 0.920(10) 2.12(7) 3.020(13) 162 yes
